data_4511718
loop_
_publ_author_name
'Wang, Kui'
'Yang, En-Cui'
'Zhao, Xiao-Jun'
'Dou, Hong-Xi'
'Liu, Yu'

_publ_section_title
;
 Molecular Binding Behaviors of Sulfonated Calixarenes with
 Phenanthroline-diium in Aqueous Solution and Solid State: Cavity Size
 Governing Capsule Formation
;
_journal_issue 9
_journal_name_full 'Crystal Growth &amp; Design'
_journal_page_first 4631
_journal_paper_doi 10.1021/cg500730m
_journal_volume 14
_journal_year 2014
_chemical_formula_sum 'C52 H44 N4 O20 S8'
_chemical_formula_weight 1301.39
_chemical_name_systematic
; 
 ? 
;
_space_group_IT_number 2
_symmetry_cell_setting triclinic
_symmetry_space_group_name_Hall '-P 1'
_symmetry_space_group_name_H-M 'P -1'
_atom_sites_solution_hydrogens geom
_atom_sites_solution_primary direct
_atom_sites_solution_secondary difmap
_audit_creation_method SHELXL-97
_cell_angle_alpha 69.19(3)
_cell_angle_beta 88.31(3)
_cell_angle_gamma 82.76(3)
_cell_formula_units_Z 2
_cell_length_a 12.354(3)
_cell_length_b 14.404(3)
_cell_length_c 16.103(3)
_cell_measurement_reflns_used 7850
_cell_measurement_temperature 113(2)
_cell_measurement_theta_max 27.864
_cell_measurement_theta_min 1.353
_cell_volume 2656.8(11)
_computing_cell_refinement crystalclear
_computing_data_collection crystalclear
_computing_data_reduction crystalclear
_computing_molecular_graphics 'Bruker SHELXTL'
_computing_publication_material 'Bruker SHELXTL'
_computing_structure_refinement 'SHELXL-97 (Sheldrick, 1997)'
_computing_structure_solution 'SHELXS-97 (Sheldrick, 1990)'
_diffrn_ambient_temperature 113(2)
_diffrn_measured_fraction_theta_full 0.991
_diffrn_measured_fraction_theta_max 0.991
_diffrn_measurement_device_type 'rigaku saturn'
_diffrn_measurement_method '\w scans'
_diffrn_radiation_monochromator confocal
_diffrn_radiation_source 'rotating anode'
_diffrn_radiation_type MoK\a
_diffrn_radiation_wavelength 0.71073
_diffrn_reflns_av_R_equivalents 0.0580
_diffrn_reflns_av_sigmaI/netI 0.1046
_diffrn_reflns_limit_h_max 12
_diffrn_reflns_limit_h_min -14
_diffrn_reflns_limit_k_max 17
_diffrn_reflns_limit_k_min -17
_diffrn_reflns_limit_l_max 18
_diffrn_reflns_limit_l_min -19
_diffrn_reflns_number 15397
_diffrn_reflns_theta_full 25.02
_diffrn_reflns_theta_max 25.02
_diffrn_reflns_theta_min 1.35
_diffrn_standards_decay_% 0
_diffrn_standards_interval_count 0
_diffrn_standards_interval_time 0
_diffrn_standards_number 0
_exptl_absorpt_coefficient_mu 0.422
_exptl_absorpt_correction_T_max 0.9511
_exptl_absorpt_correction_T_min 0.9279
_exptl_absorpt_correction_type multi-scan
_exptl_absorpt_process_details crystalclear
_exptl_crystal_density_diffrn 1.627
_exptl_crystal_density_method 'not measured'
_exptl_crystal_F_000 1344
_exptl_crystal_size_max 0.18
_exptl_crystal_size_mid 0.16
_exptl_crystal_size_min 0.12
_refine_diff_density_max 0.873
_refine_diff_density_min -0.511
_refine_diff_density_rms 0.087
_refine_ls_extinction_method none
_refine_ls_goodness_of_fit_ref 1.099
_refine_ls_hydrogen_treatment constr
_refine_ls_matrix_type full
_refine_ls_number_parameters 788
_refine_ls_number_reflns 9297
_refine_ls_number_restraints 42
_refine_ls_restrained_S_all 1.097
_refine_ls_R_factor_all 0.0596
_refine_ls_R_factor_gt 0.0436
_refine_ls_shift/su_max 0.000
_refine_ls_shift/su_mean 0.000
_refine_ls_structure_factor_coef Fsqd
_refine_ls_weighting_details 'calc w=1/[\s^2^(Fo^2^)+(0.0510P)^2^+0.0000P] where P=(Fo^2^+2Fc^2^)/3'
_refine_ls_weighting_scheme calc
_refine_ls_wR_factor_gt 0.1247
_refine_ls_wR_factor_ref 0.1333
_reflns_number_gt 6016
_reflns_number_total 9297
_reflns_threshold_expression >2sigma(I)
_cod_data_source_file cg500730m_si_004.cif
_cod_data_source_block r80426b
_cod_depositor_comments
;
The following automatic conversions were performed:

'_symmetry_cell_setting' value 'Triclinic' changed to 'triclinic'
according to
/usr/data/users/saulius/crontab/automatic-downloads/rss-feeds/ACS/lib/dictionaries/cif_core.dic
dictionary named 'cif_core.dic' version 2.4.2 from
2011-04-26.

'_exptl_absorpt_correction_type' value 'MULTI-SCAN'
changed to 'multi-scan' according to
/usr/data/users/saulius/crontab/automatic-downloads/rss-feeds/ACS/lib/dictionaries/cif_core.dic
dictionary named 'cif_core.dic' version 2.4.2 from
2011-04-26.

'_refine_ls_hydrogen_treatment' value 'CONSTR' changed
to 'constr' according to
/usr/data/users/saulius/crontab/automatic-downloads/rss-feeds/ACS/lib/dictionaries/cif_core.dic
dictionary named 'cif_core.dic' version 2.4.2 from 2011-04-26.

Automatic conversion script
Id: cif_fix_values 2281 2013-09-26 08:29:07Z andrius 

 Adding full bibliography for 4511717--4511719.cif.
;
_cod_original_cell_volume 2656.8(9)
_cod_original_sg_symbol_H-M P-1
_cod_database_code 4511718

loop_
_symmetry_equiv_pos_as_xyz
'x, y, z'
'-x, -y, -z'

loop_
_atom_site_label
_atom_site_type_symbol
_atom_site_fract_x
_atom_site_fract_y
_atom_site_fract_z
_atom_site_U_iso_or_equiv
_atom_site_adp_type
_atom_site_occupancy
_atom_site_symmetry_multiplicity
_atom_site_calc_flag
_atom_site_refinement_flags
_atom_site_disorder_assembly
_atom_site_disorder_group
S1 S -0.09140(7) 0.30042(7) 0.03111(6) 0.0145(2) Uani 1 1 d . . .
S2 S 0.06066(8) 0.38931(7) 0.30696(6) 0.0178(2) Uani 1 1 d . . .
S3 S 0.28303(7) 0.48595(7) -0.00685(6) 0.0133(2) Uani 1 1 d . . .
S4 S 0.61940(7) 0.35266(7) 0.23860(6) 0.0149(2) Uani 1 1 d . . .
S5 S 0.54909(7) 0.13184(7) 0.03760(6) 0.0129(2) Uani 1 1 d . . .
S6 S 0.40600(8) -0.11649(7) 0.35336(6) 0.0165(2) Uani 1 1 d . . .
S7 S 0.17503(7) -0.04327(7) 0.04588(6) 0.0131(2) Uani 1 1 d . . .
S8 S -0.19854(8) -0.06431(8) 0.24030(6) 0.0190(2) Uani 1 1 d . . .
O1 O 0.1126(2) 0.17305(18) -0.00698(16) 0.0173(6) Uani 1 1 d . . .
H1 H 0.0908 0.2331 -0.0251 0.026 Uiso 1 1 calc R . .
O2 O -0.1364(3) -0.1312(2) 0.31950(17) 0.0389(9) Uani 1 1 d . . .
O3 O -0.2795(2) 0.0070(2) 0.25928(19) 0.0363(8) Uani 1 1 d . . .
O4 O -0.2414(2) -0.1181(2) 0.19061(16) 0.0233(7) Uani 1 1 d . . .
O5 O 0.1026(2) 0.37908(19) -0.05648(15) 0.0158(6) Uani 1 1 d . . .
H5 H 0.1451 0.4159 -0.0874 0.024 Uiso 1 1 calc R . .
O6 O 0.1055(2) 0.2889(2) 0.36556(16) 0.0282(7) Uani 1 1 d . . .
O7 O 0.1222(2) 0.4659(2) 0.31212(18) 0.0338(8) Uani 1 1 d . . .
O8 O -0.0558(2) 0.4096(2) 0.32055(16) 0.0218(6) Uani 1 1 d . . .
O9 O 0.3516(2) 0.29181(18) -0.03075(16) 0.0173(6) Uani 1 1 d . . .
H9 H 0.3710 0.2369 -0.0346 0.026 Uiso 1 1 calc R . .
O10 O 0.5710(2) 0.2882(2) 0.31938(15) 0.0228(7) Uani 1 1 d . . .
O11 O 0.7331(2) 0.31861(19) 0.22929(15) 0.0177(6) Uani 1 1 d . . .
O12 O 0.6003(2) 0.45861(19) 0.22758(16) 0.0214(6) Uani 1 1 d . . .
O13 O 0.3510(2) 0.09408(18) -0.03533(14) 0.0142(6) Uani 1 1 d . . .
H13 H 0.2922 0.0878 -0.0538 0.021 Uiso 1 1 calc R . .
O14 O 0.4893(2) -0.2004(2) 0.36461(16) 0.0279(7) Uani 1 1 d . . .
O15 O 0.4404(2) -0.04306(19) 0.38644(15) 0.0218(6) Uani 1 1 d . . .
O16 O 0.2998(2) -0.14653(19) 0.38604(16) 0.0238(7) Uani 1 1 d . . .
N1 N 0.6839(3) 0.5665(2) 0.37029(19) 0.0175(7) Uani 1 1 d . . .
N2 N 0.5108(3) 0.6751(2) 0.25049(18) 0.0151(7) Uani 1 1 d . . .
N3 N 0.3086(3) 0.1211(2) 0.4210(2) 0.0201(7) Uani 1 1 d . . .
N4 N 0.2432(3) -0.0530(2) 0.54741(19) 0.0217(8) Uani 1 1 d . . .
C1 C 0.0401(3) 0.1225(3) 0.0510(2) 0.0110(8) Uani 1 1 d . . .
C2 C 0.0607(3) 0.0174(3) 0.0846(2) 0.0119(8) Uani 1 1 d . . .
C3 C -0.0112(3) -0.0383(3) 0.1429(2) 0.0132(8) Uani 1 1 d . . .
H3 H 0.0023 -0.1078 0.1642 0.016 Uiso 1 1 calc R . .
C4 C -0.1033(3) 0.0083(3) 0.1701(2) 0.0133(8) Uani 1 1 d . . .
C5 C -0.1227(3) 0.1108(3) 0.1394(2) 0.0132(8) Uani 1 1 d . . .
H5A H -0.1834 0.1420 0.1589 0.016 Uiso 1 1 calc R . .
C6 C -0.0527(3) 0.1689(3) 0.0793(2) 0.0117(8) Uani 1 1 d . . .
C7 C 0.0973(3) 0.3875(3) 0.0239(2) 0.0128(8) Uani 1 1 d . . .
C8 C 0.0094(3) 0.3480(3) 0.0770(2) 0.0122(8) Uani 1 1 d . . .
C9 C -0.0031(3) 0.3505(3) 0.1620(2) 0.0138(8) Uani 1 1 d . . .
H9A H -0.0620 0.3249 0.1959 0.017 Uiso 1 1 calc R . .
C10 C 0.0729(3) 0.3915(3) 0.1965(2) 0.0147(8) Uani 1 1 d . . .
C11 C 0.1590(3) 0.4327(3) 0.1435(2) 0.0149(8) Uani 1 1 d . . .
H11 H 0.2081 0.4623 0.1658 0.018 Uiso 1 1 calc R . .
C12 C 0.1723(3) 0.4303(3) 0.0587(2) 0.0126(8) Uani 1 1 d . . .
C13 C 0.5103(3) 0.2388(2) 0.0671(2) 0.0112(8) Uani 1 1 d . . .
C14 C 0.4186(3) 0.3072(3) 0.0266(2) 0.0117(8) Uani 1 1 d . . .
C15 C 0.3948(3) 0.3946(3) 0.0462(2) 0.0113(8) Uani 1 1 d . . .
C16 C 0.4606(3) 0.4108(3) 0.1073(2) 0.0125(8) Uani 1 1 d . . .
H16 H 0.4458 0.4694 0.1196 0.015 Uiso 1 1 calc R . .
C17 C 0.5474(3) 0.3414(3) 0.1498(2) 0.0122(8) Uani 1 1 d . . .
C18 C 0.5722(3) 0.2556(3) 0.1291(2) 0.0133(8) Uani 1 1 d . . .
H18 H 0.6310 0.2090 0.1573 0.016 Uiso 1 1 calc R . .
C19 C 0.3599(3) 0.0428(2) 0.0533(2) 0.0093(7) Uani 1 1 d . . .
C20 C 0.2839(3) -0.0195(3) 0.1019(2) 0.0119(8) Uani 1 1 d . . .
C21 C 0.2970(3) -0.0654(3) 0.1942(2) 0.0123(8) Uani 1 1 d . . .
H21 H 0.2446 -0.1038 0.2269 0.015 Uiso 1 1 calc R . .
C22 C 0.3872(3) -0.0543(3) 0.2371(2) 0.0122(8) Uani 1 1 d . . .
C23 C 0.4660(3) 0.0038(3) 0.1892(2) 0.0113(8) Uani 1 1 d . . .
H23 H 0.5277 0.0096 0.2178 0.014 Uiso 1 1 calc R . .
C24 C 0.4512(3) 0.0530(3) 0.0977(2) 0.0118(8) Uani 1 1 d . . .
C25 C 0.7710(3) 0.5120(3) 0.4160(2) 0.0242(10) Uani 1 1 d . . .
H25 H 0.8367 0.5386 0.4106 0.029 Uiso 1 1 calc R . .
C26 C 0.7635(4) 0.4137(3) 0.4726(3) 0.0276(10) Uani 1 1 d . . .
H26 H 0.8252 0.3733 0.5028 0.033 Uiso 1 1 calc R . .
C27 C 0.6655(4) 0.3776(3) 0.4834(3) 0.0270(10) Uani 1 1 d . . .
H27 H 0.6602 0.3132 0.5232 0.032 Uiso 1 1 calc R . .
C28 C 0.5721(3) 0.4353(3) 0.4357(2) 0.0202(9) Uani 1 1 d . . .
C29 C 0.4675(3) 0.4015(3) 0.4450(2) 0.0229(10) Uani 1 1 d . . .
H29 H 0.4590 0.3389 0.4867 0.027 Uiso 1 1 calc R . .
C30 C 0.3820(4) 0.4563(3) 0.3964(2) 0.0254(10) Uani 1 1 d . . .
H30 H 0.3142 0.4329 0.4055 0.030 Uiso 1 1 calc R . .
C31 C 0.3940(3) 0.5522(3) 0.3291(2) 0.0209(9) Uani 1 1 d . . .
C32 C 0.3076(3) 0.6109(3) 0.2704(3) 0.0253(10) Uani 1 1 d . . .
H32 H 0.2386 0.5899 0.2769 0.030 Uiso 1 1 calc R . .
C33 C 0.3253(3) 0.6972(3) 0.2052(3) 0.0261(10) Uani 1 1 d . . .
H33 H 0.2686 0.7358 0.1668 0.031 Uiso 1 1 calc R . .
C34 C 0.4284(3) 0.7280(3) 0.1956(2) 0.0200(9) Uani 1 1 d . . .
H34 H 0.4403 0.7869 0.1499 0.024 Uiso 1 1 calc R . .
C35 C 0.4966(3) 0.5870(3) 0.3195(2) 0.0164(9) Uani 1 1 d . . .
C36 C 0.5860(3) 0.5301(3) 0.3760(2) 0.0169(9) Uani 1 1 d . . .
C37 C 0.6226(3) 0.7051(3) 0.2326(2) 0.0167(9) Uani 1 1 d . . .
H37A H 0.6175 0.7771 0.2030 0.020 Uiso 1 1 calc R . .
H37B H 0.6590 0.6741 0.1931 0.020 Uiso 1 1 calc R . .
C38 C 0.6892(3) 0.6744(3) 0.3172(2) 0.0180(9) Uani 1 1 d . . .
H38A H 0.7645 0.6853 0.3030 0.022 Uiso 1 1 calc R . .
H38B H 0.6613 0.7150 0.3518 0.022 Uiso 1 1 calc R . .
C39 C 0.3570(3) 0.1921(3) 0.3568(3) 0.0295(11) Uani 1 1 d . . .
H39 H 0.4111 0.2231 0.3717 0.035 Uiso 1 1 calc R . .
C40 C 0.3253(4) 0.2178(3) 0.2696(3) 0.0311(11) Uani 1 1 d . . .
H40 H 0.3619 0.2632 0.2252 0.037 Uiso 1 1 calc R . .
C41 C 0.2418(3) 0.1782(3) 0.2472(3) 0.0268(10) Uani 1 1 d . . .
H41 H 0.2190 0.1990 0.1882 0.032 Uiso 1 1 calc R . .
C42 C 0.1901(3) 0.1063(3) 0.3126(2) 0.0184(9) Uani 1 1 d . . .
C43 C 0.0998(3) 0.0629(3) 0.2952(3) 0.0253(10) Uani 1 1 d . . .
H43 H 0.0704 0.0857 0.2379 0.030 Uiso 1 1 calc R . .
C44 C 0.0561(3) -0.0100(3) 0.3595(3) 0.0297(11) Uani 1 1 d . . .
H44 H -0.0053 -0.0342 0.3468 0.036 Uiso 1 1 calc R . .
C45 C 0.1025(3) -0.0508(3) 0.4471(3) 0.0231(10) Uani 1 1 d . . .
C46 C 0.0696(4) -0.1366(3) 0.5137(3) 0.0349(12) Uani 1 1 d . . .
H46 H 0.0106 -0.1656 0.5035 0.042 Uiso 1 1 calc R . .
C47 C 0.1251(4) -0.1766(3) 0.5935(3) 0.0376(12) Uani 1 1 d . . .
H47 H 0.1038 -0.2329 0.6375 0.045 Uiso 1 1 calc R . .
C48 C 0.2114(4) -0.1340(3) 0.6084(3) 0.0319(11) Uani 1 1 d . . .
H48 H 0.2488 -0.1624 0.6626 0.038 Uiso 1 1 calc R . .
C49 C 0.1896(3) -0.0090(3) 0.4661(2) 0.0151(8) Uani 1 1 d . . .
C50 C 0.2306(3) 0.0741(3) 0.4007(2) 0.0138(8) Uani 1 1 d . . .
C51 C 0.3359(3) 0.0935(3) 0.5158(3) 0.0290(10) Uani 1 1 d . . .
H51A H 0.2793 0.1246 0.5438 0.035 Uiso 1 1 calc R . .
H51B H 0.4042 0.1174 0.5219 0.035 Uiso 1 1 calc R . .
C52 C 0.3460(3) -0.0165(3) 0.5601(2) 0.0281(11) Uani 1 1 d . . .
H52A H 0.3609 -0.0344 0.6230 0.034 Uiso 1 1 calc R . .
H52B H 0.4061 -0.0475 0.5350 0.034 Uiso 1 1 calc R . .
O17 O 0.2045(2) 0.46048(18) 0.80093(15) 0.0183(6) Uani 1 1 d U . .
O18 O 0.2033(3) 0.2999(2) 0.52212(18) 0.0359(8) Uani 1 1 d U . .
O19 O 0.0191(6) 0.5461(6) 0.4352(5) 0.0509(19) Uani 0.50 1 d PU A 1
O19' O 0.0063(7) 0.5981(6) 0.3838(5) 0.068(2) Uani 0.50 1 d PU B 2
O20 O 0.0361(12) 0.7301(10) 0.3477(8) 0.045(3) Uani 0.25 1 d PU C 3
O20' O 0.0954(6) 0.7639(5) 0.3455(4) 0.0439(17) Uani 0.50 1 d PU D 4
O21 O 0.0619(9) 0.6932(8) 0.1864(7) 0.031(3) Uani 0.25 1 d PU . .

loop_
_atom_site_aniso_label
_atom_site_aniso_U_11
_atom_site_aniso_U_22
_atom_site_aniso_U_33
_atom_site_aniso_U_23
_atom_site_aniso_U_13
_atom_site_aniso_U_12
S1 0.0104(5) 0.0136(5) 0.0197(5) -0.0065(4) -0.0034(4) 0.0008(4)
S2 0.0143(5) 0.0253(6) 0.0178(5) -0.0121(4) 0.0028(4) -0.0041(4)
S3 0.0107(5) 0.0100(5) 0.0155(4) -0.0003(4) 0.0011(4) 0.0001(4)
S4 0.0136(5) 0.0197(5) 0.0132(5) -0.0071(4) 0.0012(4) -0.0059(4)
S5 0.0109(5) 0.0124(5) 0.0165(5) -0.0068(4) 0.0039(4) -0.0017(4)
S6 0.0216(5) 0.0136(5) 0.0103(4) -0.0015(4) -0.0006(4) 0.0045(4)
S7 0.0103(5) 0.0127(5) 0.0182(5) -0.0080(4) -0.0018(4) -0.0004(4)
S8 0.0187(5) 0.0268(6) 0.0144(5) -0.0076(4) 0.0047(4) -0.0139(4)
O1 0.0168(14) 0.0107(14) 0.0225(14) -0.0040(12) 0.0071(11) -0.0026(11)
O2 0.043(2) 0.051(2) 0.0144(14) 0.0065(14) -0.0079(13) -0.0307(17)
O3 0.0316(18) 0.0426(19) 0.0475(19) -0.0284(16) 0.0281(15) -0.0203(15)
O4 0.0246(16) 0.0306(17) 0.0196(14) -0.0106(13) 0.0046(12) -0.0174(13)
O5 0.0175(15) 0.0189(15) 0.0120(12) -0.0055(12) 0.0048(11) -0.0068(11)
O6 0.0339(17) 0.0269(17) 0.0190(14) -0.0064(13) -0.0047(12) 0.0093(14)
O7 0.0347(19) 0.049(2) 0.0326(16) -0.0269(15) 0.0145(14) -0.0256(16)
O8 0.0132(14) 0.0319(17) 0.0196(14) -0.0101(13) 0.0027(11) 0.0021(12)
O9 0.0195(15) 0.0132(14) 0.0199(13) -0.0079(12) -0.0081(11) 0.0029(11)
O10 0.0221(16) 0.0327(17) 0.0139(13) -0.0056(12) 0.0055(11) -0.0136(13)
O11 0.0117(14) 0.0247(15) 0.0170(13) -0.0074(12) 0.0000(10) -0.0036(11)
O12 0.0253(16) 0.0194(15) 0.0253(14) -0.0137(12) -0.0003(12) -0.0065(12)
O13 0.0152(14) 0.0163(14) 0.0097(12) -0.0026(11) -0.0015(10) -0.0032(11)
O14 0.0377(18) 0.0186(16) 0.0162(14) 0.0009(12) -0.0029(12) 0.0170(13)
O15 0.0274(16) 0.0246(16) 0.0138(13) -0.0090(12) -0.0050(11) 0.0031(13)
O16 0.0291(16) 0.0199(15) 0.0167(13) 0.0004(12) 0.0080(12) -0.0046(13)
N1 0.0243(19) 0.0134(17) 0.0122(15) -0.0024(14) 0.0012(14) 0.0006(14)
N2 0.0205(18) 0.0107(17) 0.0158(16) -0.0063(14) 0.0061(14) -0.0044(14)
N3 0.0128(17) 0.0215(19) 0.0290(18) -0.0127(15) -0.0005(14) -0.0024(14)
N4 0.0203(19) 0.027(2) 0.0143(16) -0.0037(15) 0.0027(14) 0.0008(15)
C1 0.0070(18) 0.017(2) 0.0103(17) -0.0055(16) -0.0011(14) -0.0025(15)
C2 0.0076(18) 0.016(2) 0.0131(18) -0.0065(16) -0.0038(14) -0.0008(15)
C3 0.017(2) 0.0110(19) 0.0095(17) 0.0005(16) -0.0057(15) -0.0037(16)
C4 0.0130(19) 0.018(2) 0.0094(17) -0.0032(16) -0.0010(14) -0.0076(16)
C5 0.0096(19) 0.021(2) 0.0104(17) -0.0072(16) -0.0002(14) -0.0024(16)
C6 0.0085(18) 0.015(2) 0.0126(17) -0.0049(16) -0.0043(14) -0.0021(15)
C7 0.0134(19) 0.0084(19) 0.0130(18) -0.0013(15) -0.0007(15) 0.0047(15)
C8 0.0112(19) 0.0064(19) 0.0159(18) -0.0011(16) -0.0034(15) 0.0021(14)
C9 0.0110(19) 0.012(2) 0.0165(19) -0.0039(16) 0.0039(15) 0.0000(15)
C10 0.0122(19) 0.016(2) 0.0153(18) -0.0048(17) -0.0003(15) 0.0003(15)
C11 0.014(2) 0.0102(19) 0.0200(19) -0.0052(16) -0.0036(16) 0.0009(15)
C12 0.0106(19) 0.0064(19) 0.0167(19) -0.0004(16) -0.0016(15) 0.0027(14)
C13 0.0112(19) 0.0065(18) 0.0150(18) -0.0032(15) 0.0039(15) -0.0011(15)
C14 0.0136(19) 0.013(2) 0.0086(17) -0.0022(15) 0.0019(14) -0.0059(15)
C15 0.0097(19) 0.0107(19) 0.0116(17) -0.0015(15) 0.0020(14) -0.0023(15)
C16 0.0136(19) 0.0086(19) 0.0135(18) -0.0014(15) 0.0037(15) -0.0038(15)
C17 0.0109(19) 0.017(2) 0.0107(17) -0.0056(16) 0.0045(14) -0.0076(15)
C18 0.0080(18) 0.016(2) 0.0125(18) -0.0021(16) 0.0017(14) -0.0001(15)
C19 0.0127(19) 0.0065(18) 0.0096(17) -0.0055(15) 0.0016(14) 0.0028(14)
C20 0.0070(18) 0.012(2) 0.0183(19) -0.0072(16) -0.0025(15) 0.0008(15)
C21 0.0125(19) 0.0077(19) 0.0144(18) -0.0022(16) 0.0027(15) 0.0013(15)
C22 0.0129(19) 0.0114(19) 0.0105(17) -0.0029(15) 0.0007(14) 0.0021(15)
C23 0.0097(19) 0.0109(19) 0.0130(18) -0.0048(16) -0.0028(14) 0.0027(15)
C24 0.0110(19) 0.0093(19) 0.0162(18) -0.0065(16) 0.0023(15) 0.0001(15)
C25 0.026(2) 0.025(2) 0.019(2) -0.0075(19) 0.0004(18) 0.0048(19)
C26 0.034(3) 0.023(2) 0.022(2) -0.0074(19) -0.0036(19) 0.010(2)
C27 0.041(3) 0.021(2) 0.019(2) -0.0080(19) 0.0070(19) -0.003(2)
C28 0.034(3) 0.012(2) 0.0118(18) -0.0029(17) 0.0024(17) 0.0021(18)
C29 0.041(3) 0.013(2) 0.016(2) -0.0045(17) 0.0087(19) -0.0105(19)
C30 0.033(3) 0.018(2) 0.027(2) -0.0076(19) 0.0095(19) -0.013(2)
C31 0.027(2) 0.018(2) 0.023(2) -0.0124(18) 0.0108(18) -0.0112(18)
C32 0.022(2) 0.023(2) 0.036(2) -0.016(2) 0.0014(19) -0.0077(19)
C33 0.026(2) 0.022(2) 0.030(2) -0.010(2) -0.0053(19) 0.0003(19)
C34 0.026(2) 0.016(2) 0.019(2) -0.0059(17) 0.0007(17) -0.0033(18)
C35 0.026(2) 0.012(2) 0.0121(18) -0.0050(16) 0.0056(16) -0.0041(17)
C36 0.023(2) 0.015(2) 0.0127(18) -0.0064(17) 0.0059(16) -0.0020(17)
C37 0.018(2) 0.014(2) 0.0177(19) -0.0049(17) 0.0055(16) -0.0044(16)
C38 0.022(2) 0.012(2) 0.0183(19) -0.0029(17) 0.0022(16) -0.0060(17)
C39 0.014(2) 0.017(2) 0.058(3) -0.012(2) 0.009(2) -0.0082(18)
C40 0.028(3) 0.017(2) 0.034(3) 0.006(2) 0.015(2) 0.0013(19)
C41 0.028(3) 0.020(2) 0.020(2) 0.0027(19) 0.0051(18) 0.0104(19)
C42 0.020(2) 0.013(2) 0.0160(19) -0.0006(17) 0.0008(16) 0.0051(17)
C43 0.026(2) 0.030(3) 0.021(2) -0.013(2) -0.0138(18) 0.009(2)
C44 0.018(2) 0.034(3) 0.040(3) -0.014(2) -0.0091(19) -0.006(2)
C45 0.015(2) 0.022(2) 0.029(2) -0.0051(19) 0.0023(17) -0.0045(18)
C46 0.022(2) 0.028(3) 0.053(3) -0.009(2) 0.009(2) -0.012(2)
C47 0.037(3) 0.024(3) 0.036(3) 0.008(2) 0.010(2) -0.004(2)
C48 0.034(3) 0.030(3) 0.021(2) 0.003(2) 0.0034(19) 0.001(2)
C49 0.0123(19) 0.016(2) 0.0138(18) -0.0018(17) 0.0008(15) -0.0004(16)
C50 0.0079(18) 0.018(2) 0.0169(19) -0.0068(17) 0.0025(15) -0.0034(15)
C51 0.020(2) 0.039(3) 0.035(2) -0.020(2) -0.0072(18) -0.005(2)
C52 0.021(2) 0.048(3) 0.016(2) -0.013(2) -0.0057(17) -0.002(2)
O17 0.0202(15) 0.0187(15) 0.0157(13) -0.0057(12) 0.0024(11) -0.0032(11)
O18 0.0386(19) 0.0368(19) 0.0345(17) -0.0131(15) -0.0043(14) -0.0101(15)
O19 0.051(2) 0.051(2) 0.052(2) -0.0205(11) 0.0005(10) -0.0061(10)
O19' 0.068(3) 0.069(3) 0.068(3) -0.0247(13) 0.0023(10) -0.0081(10)
O20 0.045(4) 0.045(4) 0.045(4) -0.0156(15) 0.0005(10) -0.0049(11)
O20' 0.0443(19) 0.0424(19) 0.0442(19) -0.0150(11) 0.0000(10) -0.0037(10)
O21 0.032(6) 0.033(6) 0.036(6) -0.020(5) -0.010(5) -0.003(5)

loop_
_atom_type_symbol
_atom_type_description
_atom_type_scat_dispersion_real
_atom_type_scat_dispersion_imag
_atom_type_scat_source
C C 0.0033 0.0016 'International Tables Vol C Tables 4.2.6.8 and 6.1.1.4'
H H 0.0000 0.0000 'International Tables Vol C Tables 4.2.6.8 and 6.1.1.4'
N N 0.0061 0.0033 'International Tables Vol C Tables 4.2.6.8 and 6.1.1.4'
O O 0.0106 0.0060 'International Tables Vol C Tables 4.2.6.8 and 6.1.1.4'
S S 0.1246 0.1234 'International Tables Vol C Tables 4.2.6.8 and 6.1.1.4'

loop_
_geom_angle_atom_site_label_1
_geom_angle_atom_site_label_2
_geom_angle_atom_site_label_3
_geom_angle
C6 S1 C8 101.90(16)
O7 S2 O8 113.27(18)
O7 S2 O6 112.44(18)
O8 S2 O6 111.45(16)
O7 S2 C10 106.14(17)
O8 S2 C10 105.82(16)
O6 S2 C10 107.16(17)
C15 S3 C12 100.33(16)
O11 S4 O12 112.93(16)
O11 S4 O10 112.94(15)
O12 S4 O10 112.97(16)
O11 S4 C17 106.46(16)
O12 S4 C17 105.68(16)
O10 S4 C17 105.03(16)
C13 S5 C24 100.34(16)
O14 S6 O15 112.80(17)
O14 S6 O16 113.22(17)
O15 S6 O16 113.12(17)
O14 S6 C22 105.96(16)
O15 S6 C22 105.58(16)
O16 S6 C22 105.26(16)
C20 S7 C2 101.08(17)
O4 S8 O3 113.64(18)
O4 S8 O2 112.39(18)
O3 S8 O2 112.7(2)
O4 S8 C4 106.05(16)
O3 S8 C4 105.44(17)
O2 S8 C4 105.84(17)
C1 O1 H1 109.5
C7 O5 H5 109.5
C14 O9 H9 109.5
C19 O13 H13 109.5
C25 N1 C36 122.2(3)
C25 N1 C38 119.0(4)
C36 N1 C38 118.5(3)
C34 N2 C35 121.1(3)
C34 N2 C37 119.8(3)
C35 N2 C37 118.8(3)
C39 N3 C50 121.2(3)
C39 N3 C51 121.9(3)
C50 N3 C51 116.9(3)
C48 N4 C49 120.8(4)
C48 N4 C52 120.3(3)
C49 N4 C52 118.3(3)
O1 C1 C6 123.8(3)
O1 C1 C2 117.4(3)
C6 C1 C2 118.8(3)
C3 C2 C1 120.0(3)
C3 C2 S7 120.4(3)
C1 C2 S7 119.5(3)
C2 C3 C4 120.8(3)
C2 C3 H3 119.6
C4 C3 H3 119.6
C5 C4 C3 119.7(3)
C5 C4 S8 120.1(3)
C3 C4 S8 120.2(3)
C4 C5 C6 120.9(3)
C4 C5 H5A 119.6
C6 C5 H5A 119.6
C5 C6 C1 119.9(3)
C5 C6 S1 118.7(3)
C1 C6 S1 121.1(3)
O5 C7 C12 125.4(3)
O5 C7 C8 116.0(3)
C12 C7 C8 118.5(3)
C9 C8 C7 121.2(3)
C9 C8 S1 119.7(3)
C7 C8 S1 119.1(3)
C8 C9 C10 119.8(3)
C8 C9 H9A 120.1
C10 C9 H9A 120.1
C9 C10 C11 119.5(3)
C9 C10 S2 119.8(3)
C11 C10 S2 120.7(3)
C12 C11 C10 121.2(4)
C12 C11 H11 119.4
C10 C11 H11 119.4
C11 C12 C7 119.9(3)
C11 C12 S3 119.3(3)
C7 C12 S3 120.8(3)
C18 C13 C14 120.0(3)
C18 C13 S5 119.3(3)
C14 C13 S5 120.7(3)
O9 C14 C15 118.1(3)
O9 C14 C13 122.6(3)
C15 C14 C13 119.3(3)
C16 C15 C14 119.2(3)
C16 C15 S3 119.8(3)
C14 C15 S3 121.0(3)
C17 C16 C15 121.3(4)
C17 C16 H16 119.4
C15 C16 H16 119.4
C16 C17 C18 119.5(3)
C16 C17 S4 121.5(3)
C18 C17 S4 118.7(3)
C13 C18 C17 120.6(3)
C13 C18 H18 119.7
C17 C18 H18 119.7
O13 C19 C20 123.7(3)
O13 C19 C24 117.3(3)
C20 C19 C24 119.0(3)
C21 C20 C19 119.6(3)
C21 C20 S7 120.4(3)
C19 C20 S7 119.9(3)
C22 C21 C20 120.6(3)
C22 C21 H21 119.7
C20 C21 H21 119.7
C21 C22 C23 120.5(3)
C21 C22 S6 120.4(3)
C23 C22 S6 119.2(3)
C22 C23 C24 119.2(3)
C22 C23 H23 120.4
C24 C23 H23 120.4
C23 C24 C19 121.0(3)
C23 C24 S5 119.0(3)
C19 C24 S5 120.0(3)
N1 C25 C26 119.3(4)
N1 C25 H25 120.3
C26 C25 H25 120.3
C27 C26 C25 119.6(4)
C27 C26 H26 120.2
C25 C26 H26 120.2
C26 C27 C28 121.4(4)
C26 C27 H27 119.3
C28 C27 H27 119.3
C36 C28 C27 116.4(4)
C36 C28 C29 119.9(4)
C27 C28 C29 123.7(4)
C30 C29 C28 122.2(4)
C30 C29 H29 118.9
C28 C29 H29 118.9
C29 C30 C31 120.0(4)
C29 C30 H30 120.0
C31 C30 H30 120.0
C35 C31 C32 118.8(3)
C35 C31 C30 118.5(4)
C32 C31 C30 122.6(4)
C33 C32 C31 120.0(4)
C33 C32 H32 120.0
C31 C32 H32 120.0
C32 C33 C34 119.7(4)
C32 C33 H33 120.1
C34 C33 H33 120.1
N2 C34 C33 121.5(4)
N2 C34 H34 119.2
C33 C34 H34 119.2
N2 C35 C31 118.7(3)
N2 C35 C36 120.4(4)
C31 C35 C36 120.8(3)
N1 C36 C28 120.8(3)
N1 C36 C35 120.9(3)
C28 C36 C35 118.3(4)
N2 C37 C38 111.5(3)
N2 C37 H37A 109.3
C38 C37 H37A 109.3
N2 C37 H37B 109.3
C38 C37 H37B 109.3
H37A C37 H37B 108.0
N1 C38 C37 110.0(3)
N1 C38 H38A 109.7
C37 C38 H38A 109.7
N1 C38 H38B 109.7
C37 C38 H38B 109.7
H38A C38 H38B 108.2
N3 C39 C40 119.5(4)
N3 C39 H39 120.3
C40 C39 H39 120.3
C41 C40 C39 121.1(4)
C41 C40 H40 119.4
C39 C40 H40 119.4
C40 C41 C42 120.0(4)
C40 C41 H41 120.0
C42 C41 H41 120.0
C41 C42 C50 117.9(4)
C41 C42 C43 123.6(4)
C50 C42 C43 118.5(3)
C44 C43 C42 121.6(4)
C44 C43 H43 119.2
C42 C43 H43 119.2
C43 C44 C45 120.9(4)
C43 C44 H44 119.5
C45 C44 H44 119.5
C49 C45 C46 118.1(4)
C49 C45 C44 118.5(3)
C46 C45 C44 123.2(4)
C47 C46 C45 119.5(4)
C47 C46 H46 120.2
C45 C46 H46 120.2
C48 C47 C46 120.2(4)
C48 C47 H47 119.9
C46 C47 H47 119.9
N4 C48 C47 121.4(4)
N4 C48 H48 119.3
C47 C48 H48 119.3
N4 C49 C45 119.8(3)
N4 C49 C50 118.9(3)
C45 C49 C50 121.1(3)
N3 C50 C42 119.8(3)
N3 C50 C49 121.4(3)
C42 C50 C49 118.8(3)
N3 C51 C52 109.9(3)
N3 C51 H51A 109.7
C52 C51 H51A 109.7
N3 C51 H51B 109.7
C52 C51 H51B 109.7
H51A C51 H51B 108.2
C51 C52 N4 109.5(3)
C51 C52 H52A 109.8
N4 C52 H52A 109.8
C51 C52 H52B 109.8
N4 C52 H52B 109.8
H52A C52 H52B 108.2

loop_
_geom_bond_atom_site_label_1
_geom_bond_atom_site_label_2
_geom_bond_distance
S1 C6 1.780(4)
S1 C8 1.788(4)
S2 O7 1.443(3)
S2 O8 1.457(3)
S2 O6 1.466(3)
S2 C10 1.771(4)
S3 C15 1.784(3)
S3 C12 1.794(4)
S4 O11 1.450(3)
S4 O12 1.461(3)
S4 O10 1.465(3)
S4 C17 1.771(4)
S5 C13 1.774(4)
S5 C24 1.785(4)
S6 O14 1.447(3)
S6 O15 1.453(3)
S6 O16 1.458(3)
S6 C22 1.773(3)
S7 C20 1.775(4)
S7 C2 1.781(4)
S8 O4 1.445(3)
S8 O3 1.447(3)
S8 O2 1.464(3)
S8 C4 1.775(4)
O1 C1 1.355(4)
O1 H1 0.8200
O5 C7 1.340(4)
O5 H5 0.8200
O9 C14 1.350(4)
O9 H9 0.8200
O13 C19 1.354(4)
O13 H13 0.8200
N1 C25 1.319(5)
N1 C36 1.365(5)
N1 C38 1.493(5)
N2 C34 1.332(5)
N2 C35 1.385(4)
N2 C37 1.488(5)
N3 C39 1.355(5)
N3 C50 1.355(5)
N3 C51 1.472(5)
N4 C48 1.327(5)
N4 C49 1.383(4)
N4 C52 1.480(5)
C1 C6 1.400(5)
C1 C2 1.407(5)
C2 C3 1.382(5)
C3 C4 1.386(5)
C3 H3 0.9300
C4 C5 1.372(5)
C5 C6 1.394(5)
C5 H5A 0.9300
C7 C12 1.406(5)
C7 C8 1.411(5)
C8 C9 1.385(5)
C9 C10 1.393(5)
C9 H9A 0.9300
C10 C11 1.399(5)
C11 C12 1.383(5)
C11 H11 0.9300
C13 C18 1.381(5)
C13 C14 1.409(5)
C14 C15 1.398(5)
C15 C16 1.392(5)
C16 C17 1.380(5)
C16 H16 0.9300
C17 C18 1.388(5)
C18 H18 0.9300
C19 C20 1.403(5)
C19 C24 1.404(5)
C20 C21 1.399(5)
C21 C22 1.385(5)
C21 H21 0.9300
C22 C23 1.394(5)
C23 C24 1.395(5)
C23 H23 0.9300
C25 C26 1.398(5)
C25 H25 0.9300
C26 C27 1.360(6)
C26 H26 0.9300
C27 C28 1.403(6)
C27 H27 0.9300
C28 C36 1.392(5)
C28 C29 1.422(6)
C29 C30 1.324(6)
C29 H29 0.9300
C30 C31 1.444(5)
C30 H30 0.9300
C31 C35 1.405(5)
C31 C32 1.418(5)
C32 C33 1.351(5)
C32 H32 0.9300
C33 C34 1.388(6)
C33 H33 0.9300
C34 H34 0.9300
C35 C36 1.422(5)
C37 C38 1.509(5)
C37 H37A 0.9700
C37 H37B 0.9700
C38 H38A 0.9700
C38 H38B 0.9700
C39 C40 1.374(6)
C39 H39 0.9300
C40 C41 1.355(6)
C40 H40 0.9300
C41 C42 1.394(5)
C41 H41 0.9300
C42 C50 1.411(5)
C42 C43 1.426(6)
C43 C44 1.343(6)
C43 H43 0.9300
C44 C45 1.427(5)
C44 H44 0.9300
C45 C49 1.388(5)
C45 C46 1.415(5)
C46 C47 1.371(6)
C46 H46 0.9300
C47 C48 1.362(6)
C47 H47 0.9300
C48 H48 0.9300
C49 C50 1.423(5)
C51 C52 1.478(6)
C51 H51A 0.9700
C51 H51B 0.9700
C52 H52A 0.9700
C52 H52B 0.9700

loop_
_geom_torsion_atom_site_label_1
_geom_torsion_atom_site_label_2
_geom_torsion_atom_site_label_3
_geom_torsion_atom_site_label_4
_geom_torsion
O1 C1 C2 C3 -179.0(3)
C6 C1 C2 C3 1.3(5)
O1 C1 C2 S7 -3.1(4)
C6 C1 C2 S7 177.3(3)
C20 S7 C2 C3 -109.3(3)
C20 S7 C2 C1 74.8(3)
C1 C2 C3 C4 -1.0(5)
S7 C2 C3 C4 -176.8(3)
C2 C3 C4 C5 -0.6(5)
C2 C3 C4 S8 176.6(3)
O4 S8 C4 C5 114.8(3)
O3 S8 C4 C5 -6.0(3)
O2 S8 C4 C5 -125.6(3)
O4 S8 C4 C3 -62.4(3)
O3 S8 C4 C3 176.7(3)
O2 S8 C4 C3 57.1(3)
C3 C4 C5 C6 1.8(5)
S8 C4 C5 C6 -175.5(3)
C4 C5 C6 C1 -1.4(5)
C4 C5 C6 S1 172.1(3)
O1 C1 C6 C5 -179.8(3)
C2 C1 C6 C5 -0.2(5)
O1 C1 C6 S1 6.9(5)
C2 C1 C6 S1 -173.5(3)
C8 S1 C6 C5 113.7(3)
C8 S1 C6 C1 -72.9(3)
O5 C7 C8 C9 178.6(3)
C12 C7 C8 C9 -0.4(5)
O5 C7 C8 S1 -4.8(4)
C12 C7 C8 S1 176.1(3)
C6 S1 C8 C9 -81.3(3)
C6 S1 C8 C7 102.0(3)
C7 C8 C9 C10 -0.8(5)
S1 C8 C9 C10 -177.3(3)
C8 C9 C10 C11 2.2(5)
C8 C9 C10 S2 -177.0(3)
O7 S2 C10 C9 -159.6(3)
O8 S2 C10 C9 -38.9(3)
O6 S2 C10 C9 80.1(3)
O7 S2 C10 C11 21.3(4)
O8 S2 C10 C11 141.9(3)
O6 S2 C10 C11 -99.1(3)
C9 C10 C11 C12 -2.4(5)
S2 C10 C11 C12 176.8(3)
C10 C11 C12 C7 1.2(5)
C10 C11 C12 S3 179.1(3)
O5 C7 C12 C11 -178.7(3)
C8 C7 C12 C11 0.2(5)
O5 C7 C12 S3 3.4(5)
C8 C7 C12 S3 -177.7(2)
C15 S3 C12 C11 74.5(3)
C15 S3 C12 C7 -107.6(3)
C24 S5 C13 C18 103.6(3)
C24 S5 C13 C14 -77.6(3)
C18 C13 C14 O9 -176.2(3)
S5 C13 C14 O9 5.0(5)
C18 C13 C14 C15 3.6(5)
S5 C13 C14 C15 -175.2(2)
O9 C14 C15 C16 178.0(3)
C13 C14 C15 C16 -1.8(5)
O9 C14 C15 S3 -2.9(4)
C13 C14 C15 S3 177.3(3)
C12 S3 C15 C16 -99.9(3)
C12 S3 C15 C14 81.0(3)
C14 C15 C16 C17 -1.2(5)
S3 C15 C16 C17 179.7(3)
C15 C16 C17 C18 2.4(5)
C15 C16 C17 S4 -170.9(3)
O11 S4 C17 C16 -143.3(3)
O12 S4 C17 C16 -23.0(3)
O10 S4 C17 C16 96.7(3)
O11 S4 C17 C18 43.3(3)
O12 S4 C17 C18 163.6(3)
O10 S4 C17 C18 -76.7(3)
C14 C13 C18 C17 -2.4(5)
S5 C13 C18 C17 176.4(3)
C16 C17 C18 C13 -0.6(5)
S4 C17 C18 C13 173.0(3)
O13 C19 C20 C21 -176.7(3)
C24 C19 C20 C21 3.8(5)
O13 C19 C20 S7 5.6(5)
C24 C19 C20 S7 -173.9(3)
C2 S7 C20 C21 69.0(3)
C2 S7 C20 C19 -113.3(3)
C19 C20 C21 C22 -3.6(5)
S7 C20 C21 C22 174.1(3)
C20 C21 C22 C23 0.7(5)
C20 C21 C22 S6 -177.6(3)
O14 S6 C22 C21 103.6(3)
O15 S6 C22 C21 -136.5(3)
O16 S6 C22 C21 -16.6(3)
O14 S6 C22 C23 -74.7(3)
O15 S6 C22 C23 45.2(3)
O16 S6 C22 C23 165.1(3)
C21 C22 C23 C24 1.9(5)
S6 C22 C23 C24 -179.8(3)
C22 C23 C24 C19 -1.6(5)
C22 C23 C24 S5 177.1(3)
O13 C19 C24 C23 179.2(3)
C20 C19 C24 C23 -1.2(5)
O13 C19 C24 S5 0.5(4)
C20 C19 C24 S5 -180.0(3)
C13 S5 C24 C23 -77.0(3)
C13 S5 C24 C19 101.8(3)
C36 N1 C25 C26 -0.3(6)
C38 N1 C25 C26 173.8(3)
N1 C25 C26 C27 -3.5(6)
C25 C26 C27 C28 2.9(6)
C26 C27 C28 C36 1.2(6)
C26 C27 C28 C29 -179.4(4)
C36 C28 C29 C30 2.2(6)
C27 C28 C29 C30 -177.2(4)
C28 C29 C30 C31 2.2(6)
C29 C30 C31 C35 -2.6(6)
C29 C30 C31 C32 175.2(4)
C35 C31 C32 C33 1.8(6)
C30 C31 C32 C33 -175.9(4)
C31 C32 C33 C34 0.2(6)
C35 N2 C34 C33 -0.1(6)
C37 N2 C34 C33 173.8(3)
C32 C33 C34 N2 -1.1(6)
C34 N2 C35 C31 2.1(5)
C37 N2 C35 C31 -171.8(3)
C34 N2 C35 C36 178.3(4)
C37 N2 C35 C36 4.4(5)
C32 C31 C35 N2 -3.0(6)
C30 C31 C35 N2 174.9(3)
C32 C31 C35 C36 -179.1(4)
C30 C31 C35 C36 -1.3(6)
C25 N1 C36 C28 4.7(6)
C38 N1 C36 C28 -169.4(3)
C25 N1 C36 C35 -173.7(4)
C38 N1 C36 C35 12.2(5)
C27 C28 C36 N1 -5.0(6)
C29 C28 C36 N1 175.6(3)
C27 C28 C36 C35 173.5(4)
C29 C28 C36 C35 -5.9(6)
N2 C35 C36 N1 7.8(6)
C31 C35 C36 N1 -176.1(3)
N2 C35 C36 C28 -170.6(3)
C31 C35 C36 C28 5.5(6)
C34 N2 C37 C38 151.8(3)
C35 N2 C37 C38 -34.2(4)
C25 N1 C38 C37 144.4(3)
C36 N1 C38 C37 -41.3(4)
N2 C37 C38 N1 50.5(4)
C50 N3 C39 C40 0.9(6)
C51 N3 C39 C40 -177.4(4)
N3 C39 C40 C41 4.3(6)
C39 C40 C41 C42 -3.3(6)
C40 C41 C42 C50 -2.6(6)
C40 C41 C42 C43 178.2(4)
C41 C42 C43 C44 176.4(4)
C50 C42 C43 C44 -2.8(6)
C42 C43 C44 C45 -3.5(6)
C43 C44 C45 C49 4.3(6)
C43 C44 C45 C46 -170.9(4)
C49 C45 C46 C47 -1.2(6)
C44 C45 C46 C47 174.0(4)
C45 C46 C47 C48 0.0(7)
C49 N4 C48 C47 -0.1(6)
C52 N4 C48 C47 -171.4(4)
C46 C47 C48 N4 0.7(7)
C48 N4 C49 C45 -1.2(6)
C52 N4 C49 C45 170.3(4)
C48 N4 C49 C50 -176.2(4)
C52 N4 C49 C50 -4.7(5)
C46 C45 C49 N4 1.8(6)
C44 C45 C49 N4 -173.6(3)
C46 C45 C49 C50 176.7(4)
C44 C45 C49 C50 1.3(6)
C39 N3 C50 C42 -6.9(5)
C51 N3 C50 C42 171.5(3)
C39 N3 C50 C49 171.9(3)
C51 N3 C50 C49 -9.7(5)
C41 C42 C50 N3 7.7(5)
C43 C42 C50 N3 -173.1(4)
C41 C42 C50 C49 -171.1(3)
C43 C42 C50 C49 8.1(5)
N4 C49 C50 N3 -11.2(5)
C45 C49 C50 N3 173.8(4)
N4 C49 C50 C42 167.5(3)
C45 C49 C50 C42 -7.5(6)
C39 N3 C51 C52 -137.3(4)
C50 N3 C51 C52 44.3(5)
N3 C51 C52 N4 -57.0(4)
C48 N4 C52 C51 -149.6(4)
C49 N4 C52 C51 38.9(5)
